data_8000207
loop_
_publ_author_name
'Nicolini, Tommaso'
'Famulari, Antonino'
'Gatti, Teresa'
'Mart\'i-Rujas, Javier'
'Villafiorita-Monteleone, Francesca'
'Canesi, Eleonora V.'
'Meinardi, Francesco'
'Botta, Chiara'
'Parisini, Emilio'
'Meille, Stefano Valdo'
'Bertarelli, Chiara'

_publ_section_title
;
 Structure--Photoluminescence Correlation for Two Crystalline Polymorphs
 of a Thiophene--Phenylene Co-Oligomer with Bulky Terminal Substituents
;
_journal_issue 13
_journal_name_full 'The Journal of Physical Chemistry Letters'
_journal_page_first 2171
_journal_paper_doi 10.1021/jz500925r
_journal_volume 5
_journal_year 2014
_chemical_formula_sum 'C23 H27 O S2'
_chemical_formula_weight 383.57
_space_group_IT_number 2
_symmetry_space_group_name_Hall '-P 1'
_symmetry_space_group_name_H-M 'P -1'
_atom_sites_solution_hydrogens geom
_atom_sites_solution_primary direct
_atom_sites_solution_secondary difmap
_audit_creation_method SHELXL-97
_cell_angle_alpha 82.176(14)
_cell_angle_beta 77.112(12)
_cell_angle_gamma 76.890(13)
_cell_formula_units_Z 4
_cell_length_a 10.0773(16)
_cell_length_b 12.626(2)
_cell_length_c 17.705(4)
_cell_measurement_temperature 296(2)
_cell_volume 2130.0(7)
_computing_structure_refinement 'SHELXL-97 (Sheldrick, 2008)'
_computing_structure_solution 'SHELXS-97 (Sheldrick, 2008)'
_diffrn_ambient_temperature 296(2)
_diffrn_measured_fraction_theta_full 0.965
_diffrn_measured_fraction_theta_max 0.965
_diffrn_radiation_monochromator graphite
_diffrn_radiation_source 'fine-focus sealed tube'
_diffrn_radiation_type CuK\a
_diffrn_radiation_wavelength 1.54178
_diffrn_reflns_av_R_equivalents 0.0630
_diffrn_reflns_av_sigmaI/netI 0.0816
_diffrn_reflns_limit_h_max 9
_diffrn_reflns_limit_h_min -11
_diffrn_reflns_limit_k_max 14
_diffrn_reflns_limit_k_min -14
_diffrn_reflns_limit_l_max 20
_diffrn_reflns_limit_l_min -20
_diffrn_reflns_number 23751
_diffrn_reflns_theta_full 66.08
_diffrn_reflns_theta_max 66.08
_diffrn_reflns_theta_min 2.57
_exptl_absorpt_coefficient_mu 2.315
_exptl_absorpt_correction_T_max 0.9131
_exptl_absorpt_correction_T_min 0.6298
_exptl_crystal_density_diffrn 1.196
_exptl_crystal_density_method 'not measured'
_exptl_crystal_F_000 820
_exptl_crystal_size_max 0.22
_exptl_crystal_size_mid 0.10
_exptl_crystal_size_min 0.04
_refine_diff_density_max 1.091
_refine_diff_density_min -0.337
_refine_diff_density_rms 0.074
_refine_ls_extinction_method none
_refine_ls_goodness_of_fit_ref 1.070
_refine_ls_hydrogen_treatment mixed
_refine_ls_matrix_type full
_refine_ls_number_parameters 483
_refine_ls_number_reflns 7154
_refine_ls_number_restraints 0
_refine_ls_restrained_S_all 1.070
_refine_ls_R_factor_all 0.1575
_refine_ls_R_factor_gt 0.0890
_refine_ls_shift/su_max 3.340
_refine_ls_shift/su_mean 0.076
_refine_ls_structure_factor_coef Fsqd
_refine_ls_weighting_details 'calc w=1/[\s^2^(Fo^2^)+(0.1747P)^2^+0.5530P] where P=(Fo^2^+2Fc^2^)/3'
_refine_ls_weighting_scheme calc
_refine_ls_wR_factor_gt 0.2615
_refine_ls_wR_factor_ref 0.3180
_reflns_number_gt 3753
_reflns_number_total 7154
_reflns_threshold_expression >2sigma(I)
_cod_data_source_file jz500925r_si_002.cif
_cod_data_source_block 'data_ht_thioph_tomm_2_0m'
_cod_depositor_comments 'Adding full bibliography for 8000206--8000207.cif.'
_cod_original_cell_volume 2129.9(7)
_cod_database_code 8000207

loop_
_symmetry_equiv_pos_as_xyz
'x, y, z'
'-x, -y, -z'

loop_
_atom_site_label
_atom_site_type_symbol
_atom_site_fract_x
_atom_site_fract_y
_atom_site_fract_z
_atom_site_U_iso_or_equiv
_atom_site_adp_type
_atom_site_occupancy
_atom_site_symmetry_multiplicity
_atom_site_calc_flag
_atom_site_refinement_flags
S1 S 0.23614(14) 0.74355(13) 0.34911(9) 0.0682(5) Uani 1 1 d .
S2 S 0.31415(17) 1.00726(13) 0.45310(11) 0.0833(6) Uani 1 1 d .
S3 S 0.20870(18) 0.31064(15) 0.34926(10) 0.0836(6) Uani 1 1 d .
S4 S 0.4068(2) 0.42563(15) 0.42548(11) 0.0967(7) Uani 1 1 d .
C9 C 0.1305(6) 0.1036(5) 0.1792(4) 0.0674(16) Uani 1 1 d .
C8 C 0.1509(5) 0.1525(4) 0.2409(3) 0.0632(15) Uani 1 1 d .
H8 H 0.2413 0.1519 0.2453 0.076 Uiso 1 1 calc R
C10 C -0.0055(6) 0.1065(5) 0.1744(4) 0.0684(16) Uani 1 1 d .
C7 C 0.0396(6) 0.2026(5) 0.2963(4) 0.0675(15) Uani 1 1 d .
C6 C -0.0923(6) 0.1993(5) 0.2889(4) 0.0761(18) Uani 1 1 d .
H6 H -0.1669 0.2308 0.3258 0.091 Uiso 1 1 calc R
C5 C -0.1207(6) 0.1519(5) 0.2298(4) 0.0762(18) Uani 1 1 d .
C11 C 0.2618(6) 0.0473(6) 0.1266(4) 0.0773(18) Uani 1 1 d .
C1 C -0.2726(7) 0.1492(6) 0.2280(5) 0.101(2) Uani 1 1 d .
C4 C -0.2913(13) 0.0414(9) 0.2257(12) 0.318(13) Uani 1 1 d .
H4A H -0.3334 0.0143 0.2766 0.477 Uiso 1 1 calc R
H4B H -0.2027 -0.0052 0.2090 0.477 Uiso 1 1 calc R
H4C H -0.3505 0.0424 0.1898 0.477 Uiso 1 1 calc R
C2 C -0.3225(10) 0.2214(10) 0.1633(9) 0.241(9) Uani 1 1 d .
H2A H -0.2915 0.1848 0.1165 0.362 Uiso 1 1 calc R
H2B H -0.2863 0.2869 0.1563 0.362 Uiso 1 1 calc R
H2C H -0.4223 0.2397 0.1749 0.362 Uiso 1 1 calc R
C12 C 0.3384(13) 0.1221(10) 0.0817(9) 0.264(10) Uani 1 1 d .
H12A H 0.4286 0.0837 0.0582 0.396 Uiso 1 1 calc R
H12B H 0.3485 0.1733 0.1145 0.396 Uiso 1 1 calc R
H12C H 0.2904 0.1606 0.0418 0.396 Uiso 1 1 calc R
C13 C 0.3589(11) -0.0236(12) 0.1725(7) 0.228(7) Uani 1 1 d .
H13A H 0.3130 -0.0765 0.2060 0.342 Uiso 1 1 calc R
H13B H 0.3885 0.0202 0.2034 0.342 Uiso 1 1 calc R
H13C H 0.4384 -0.0605 0.1380 0.342 Uiso 1 1 calc R
C14 C 0.2408(13) -0.0282(19) 0.0794(14) 0.402(19) Uani 1 1 d .
H14A H 0.1836 -0.0755 0.1108 0.604 Uiso 1 1 calc R
H14B H 0.3290 -0.0709 0.0570 0.604 Uiso 1 1 calc R
H14C H 0.1956 0.0112 0.0386 0.604 Uiso 1 1 calc R
C3 C -0.3665(10) 0.195(2) 0.2946(10) 0.380(17) Uani 1 1 d .
H3A H -0.3432 0.1531 0.3411 0.570 Uiso 1 1 calc R
H3B H -0.4600 0.1922 0.2921 0.570 Uiso 1 1 calc R
H3C H -0.3593 0.2691 0.2952 0.570 Uiso 1 1 calc R
O1 O -0.0298(5) 0.0639(4) 0.1122(3) 0.1002(16) Uani 1 1 d .
C15 C -0.0275(13) 0.1462(11) 0.0401(8) 0.207(6) Uani 1 1 d .
H15A H -0.0965 0.2110 0.0521 0.311 Uiso 1 1 calc R
H15B H -0.0472 0.1146 -0.0015 0.311 Uiso 1 1 calc R
H15C H 0.0627 0.1645 0.0245 0.311 Uiso 1 1 calc R
C19 C 0.1596(8) 0.3523(5) 0.4415(4) 0.0831(19) Uani 1 1 d .
C23 C 0.4369(8) 0.4836(6) 0.5019(4) 0.093(2) Uani 1 1 d .
C16 C 0.0627(6) 0.2564(5) 0.3589(4) 0.0742(17) Uani 1 1 d .
C17 C -0.0176(8) 0.2725(7) 0.4300(4) 0.105(2) Uani 1 1 d .
H17 H -0.1015 0.2495 0.4473 0.126 Uiso 1 1 calc R
C18 C 0.0390(9) 0.3286(7) 0.4761(4) 0.113(3) Uani 1 1 d .
H18 H -0.0054 0.3466 0.5260 0.136 Uiso 1 1 calc R
C22 C 0.3225(11) 0.4899(7) 0.5598(5) 0.120(3) Uani 1 1 d .
H22 H 0.3158 0.5210 0.6056 0.144 Uiso 1 1 calc R
C20 C 0.2443(8) 0.4082(6) 0.4745(4) 0.090(2) Uani 1 1 d .
C21 C 0.2131(10) 0.4453(7) 0.5454(4) 0.113(3) Uani 1 1 d .
H21 H 0.1303 0.4424 0.5808 0.135 Uiso 1 1 calc R
C32 C 0.0443(5) 0.7137(4) 0.2674(3) 0.0594(14) Uani 1 1 d .
C35 C -0.0108(6) 0.5923(4) 0.1640(3) 0.0607(14) Uani 1 1 d .
C36 C 0.1266(5) 0.5962(4) 0.1602(3) 0.0601(14) Uani 1 1 d .
C34 C -0.1228(5) 0.6552(5) 0.2112(3) 0.0629(15) Uani 1 1 d .
C37 C 0.1501(6) 0.6562(5) 0.2154(3) 0.0671(15) Uani 1 1 d .
H37 H 0.2414 0.6573 0.2170 0.080 Uiso 1 1 calc R
C31 C 0.0770(5) 0.7804(5) 0.3199(3) 0.0610(14) Uani 1 1 d .
C28 C 0.2033(6) 0.8592(5) 0.3966(3) 0.0656(15) Uani 1 1 d .
C24 C 0.4681(6) 0.9627(4) 0.4867(3) 0.0614(14) Uani 1 1 d .
C33 C -0.0914(6) 0.7156(4) 0.2635(3) 0.0631(15) Uani 1 1 d .
H33 H -0.1635 0.7576 0.2962 0.076 Uiso 1 1 calc R
C42 C -0.2740(6) 0.6686(5) 0.2019(4) 0.0738(17) Uani 1 1 d .
C27 C 0.3118(6) 0.8779(5) 0.4343(3) 0.0651(15) Uani 1 1 d .
C30 C 0.0060(6) 0.8744(5) 0.3478(4) 0.0786(18) Uani 1 1 d .
H30 H -0.0829 0.9066 0.3397 0.094 Uiso 1 1 calc R
C26 C 0.4241(7) 0.8077(6) 0.4508(4) 0.087(2) Uani 1 1 d .
H26 H 0.4432 0.7341 0.4427 0.104 Uiso 1 1 calc R
C25 C 0.5105(7) 0.8554(5) 0.4813(4) 0.089(2) Uani 1 1 d .
H25 H 0.5913 0.8156 0.4966 0.107 Uiso 1 1 calc R
C38 C 0.2555(6) 0.5475(5) 0.0999(4) 0.0760(17) Uani 1 1 d .
C29 C 0.0778(7) 0.9216(5) 0.3912(4) 0.0780(18) Uani 1 1 d .
H29 H 0.0421 0.9876 0.4132 0.094 Uiso 1 1 calc R
C45 C -0.3248(8) 0.5598(6) 0.2142(5) 0.111(3) Uani 1 1 d .
H45A H -0.4242 0.5745 0.2207 0.167 Uiso 1 1 calc R
H45B H -0.2979 0.5179 0.2598 0.167 Uiso 1 1 calc R
H45C H -0.2838 0.5192 0.1697 0.167 Uiso 1 1 calc R
C44 C -0.2866(7) 0.7210(6) 0.1203(4) 0.095(2) Uani 1 1 d .
H44A H -0.2735 0.7948 0.1154 0.142 Uiso 1 1 calc R
H44B H -0.3772 0.7209 0.1115 0.142 Uiso 1 1 calc R
H44C H -0.2170 0.6803 0.0827 0.142 Uiso 1 1 calc R
C41 C 0.3426(8) 0.4466(7) 0.1366(5) 0.130(3) Uani 1 1 d .
H41A H 0.3461 0.4588 0.1884 0.195 Uiso 1 1 calc R
H41B H 0.4352 0.4330 0.1059 0.195 Uiso 1 1 calc R
H41C H 0.3013 0.3846 0.1385 0.195 Uiso 1 1 calc R
C46 C -0.0224(9) 0.4145(6) 0.1450(5) 0.131(3) Uani 1 1 d .
H46A H 0.0751 0.3854 0.1418 0.196 Uiso 1 1 calc R
H46B H -0.0587 0.3744 0.1148 0.196 Uiso 1 1 calc R
H46C H -0.0700 0.4083 0.1983 0.196 Uiso 1 1 calc R
C39 C 0.3481(8) 0.6333(7) 0.0717(5) 0.129(3) Uani 1 1 d .
H39A H 0.2940 0.6995 0.0515 0.194 Uiso 1 1 calc R
H39B H 0.4244 0.6056 0.0315 0.194 Uiso 1 1 calc R
H39C H 0.3833 0.6480 0.1144 0.194 Uiso 1 1 calc R
C40 C 0.2240(8) 0.5244(8) 0.0234(5) 0.125(3) Uani 1 1 d .
H40A H 0.1812 0.4620 0.0326 0.187 Uiso 1 1 calc R
H40B H 0.3090 0.5101 -0.0144 0.187 Uiso 1 1 calc R
H40C H 0.1620 0.5867 0.0044 0.187 Uiso 1 1 calc R
C43 C -0.3755(6) 0.7427(7) 0.2618(5) 0.106(3) Uani 1 1 d .
H43A H -0.3644 0.8169 0.2480 0.158 Uiso 1 1 calc R
H43B H -0.3556 0.7189 0.3127 0.158 Uiso 1 1 calc R
H43C H -0.4693 0.7383 0.2618 0.158 Uiso 1 1 calc R
O2 O -0.0428(4) 0.5272(3) 0.1154(2) 0.0766(12) Uani 1 1 d .

loop_
_atom_site_aniso_label
_atom_site_aniso_U_11
_atom_site_aniso_U_22
_atom_site_aniso_U_33
_atom_site_aniso_U_23
_atom_site_aniso_U_13
_atom_site_aniso_U_12
S1 0.0477(8) 0.0803(11) 0.0848(11) -0.0237(8) -0.0185(7) -0.0150(7)
S2 0.0772(11) 0.0655(10) 0.1220(15) -0.0227(9) -0.0481(10) -0.0085(8)
S3 0.0842(12) 0.0983(13) 0.0746(11) -0.0196(9) -0.0150(8) -0.0252(9)
S4 0.1433(18) 0.0821(12) 0.0759(11) -0.0188(9) -0.0377(11) -0.0232(11)
C9 0.057(4) 0.061(4) 0.091(4) -0.004(3) -0.025(3) -0.016(3)
C8 0.041(3) 0.071(4) 0.080(4) 0.005(3) -0.019(3) -0.015(3)
C10 0.050(3) 0.065(4) 0.097(5) -0.009(3) -0.026(3) -0.014(3)
C7 0.052(4) 0.071(4) 0.076(4) 0.002(3) -0.011(3) -0.012(3)
C6 0.047(3) 0.081(4) 0.092(5) -0.002(4) -0.003(3) -0.010(3)
C5 0.054(4) 0.062(4) 0.114(5) 0.013(4) -0.027(4) -0.019(3)
C11 0.053(4) 0.085(4) 0.097(5) -0.034(4) -0.005(3) -0.015(3)
C1 0.045(4) 0.102(6) 0.162(8) 0.009(5) -0.036(4) -0.020(4)
C4 0.155(11) 0.116(9) 0.74(4) 0.110(15) -0.232(18) -0.087(8)
C2 0.121(8) 0.215(12) 0.42(2) 0.166(14) -0.179(12) -0.092(9)
C12 0.198(13) 0.170(11) 0.275(16) 0.056(11) 0.149(12) 0.032(10)
C13 0.124(9) 0.275(16) 0.200(13) 0.006(11) -0.013(8) 0.096(10)
C14 0.083(9) 0.53(4) 0.63(4) -0.40(4) 0.050(15) -0.049(14)
C3 0.049(7) 0.87(5) 0.250(18) -0.21(3) 0.018(8) -0.108(15)
O1 0.089(3) 0.101(4) 0.132(4) -0.019(3) -0.061(3) -0.021(3)
C15 0.229(15) 0.204(14) 0.228(15) -0.048(12) -0.122(13) -0.032(11)
C19 0.103(5) 0.080(5) 0.062(4) -0.005(3) -0.021(4) -0.007(4)
C23 0.142(8) 0.066(4) 0.077(4) -0.022(4) -0.053(5) 0.005(5)
C16 0.073(4) 0.081(4) 0.065(4) -0.003(3) -0.013(3) -0.012(3)
C17 0.099(6) 0.125(7) 0.083(5) -0.003(5) 0.000(4) -0.030(5)
C18 0.133(7) 0.130(7) 0.072(5) -0.016(5) 0.006(5) -0.037(6)
C22 0.176(9) 0.106(6) 0.089(6) -0.033(5) -0.056(6) -0.010(6)
C20 0.123(6) 0.080(5) 0.066(4) -0.011(3) -0.031(4) -0.004(4)
C21 0.149(8) 0.112(6) 0.077(5) -0.028(4) -0.033(5) -0.005(5)
C32 0.048(3) 0.061(3) 0.075(4) -0.015(3) -0.014(3) -0.016(3)
C35 0.065(4) 0.051(3) 0.074(4) -0.010(3) -0.026(3) -0.015(3)
C36 0.052(3) 0.059(3) 0.075(4) -0.017(3) -0.023(3) -0.007(3)
C34 0.050(3) 0.071(4) 0.078(4) -0.005(3) -0.021(3) -0.026(3)
C37 0.051(3) 0.077(4) 0.081(4) -0.020(3) -0.022(3) -0.014(3)
C31 0.050(3) 0.066(4) 0.073(4) -0.012(3) -0.020(3) -0.013(3)
C28 0.063(4) 0.077(4) 0.065(4) -0.006(3) -0.020(3) -0.027(3)
C24 0.062(3) 0.059(4) 0.073(4) -0.012(3) -0.024(3) -0.016(3)
C33 0.052(3) 0.063(4) 0.079(4) -0.017(3) -0.012(3) -0.016(3)
C42 0.057(4) 0.091(4) 0.085(4) -0.008(4) -0.021(3) -0.031(3)
C27 0.072(4) 0.064(4) 0.066(4) -0.011(3) -0.022(3) -0.019(3)
C30 0.063(4) 0.078(4) 0.104(5) -0.029(4) -0.038(3) 0.002(3)
C26 0.081(4) 0.075(4) 0.119(6) -0.021(4) -0.051(4) -0.009(4)
C25 0.087(5) 0.071(4) 0.128(6) -0.024(4) -0.058(4) -0.005(3)
C38 0.070(4) 0.083(4) 0.073(4) -0.021(3) -0.018(3) 0.000(3)
C29 0.083(4) 0.068(4) 0.092(5) -0.027(3) -0.035(4) -0.004(3)
C45 0.106(6) 0.128(7) 0.124(6) 0.003(5) -0.034(5) -0.074(5)
C44 0.067(4) 0.122(6) 0.106(6) 0.012(4) -0.042(4) -0.029(4)
C41 0.112(6) 0.119(7) 0.136(7) -0.022(6) -0.036(5) 0.040(5)
C46 0.176(9) 0.062(5) 0.185(9) -0.009(5) -0.092(7) -0.033(5)
C39 0.096(6) 0.155(8) 0.129(7) -0.058(6) 0.018(5) -0.023(6)
C40 0.108(6) 0.175(9) 0.095(6) -0.054(6) -0.024(5) -0.008(6)
C43 0.051(4) 0.151(7) 0.120(6) -0.026(5) -0.018(4) -0.025(4)
O2 0.092(3) 0.060(2) 0.096(3) -0.013(2) -0.046(2) -0.022(2)

loop_
_atom_type_symbol
_atom_type_description
_atom_type_scat_dispersion_real
_atom_type_scat_dispersion_imag
_atom_type_scat_source
C C 0.0181 0.0091 'International Tables Vol C Tables 4.2.6.8 and 6.1.1.4'
H H 0.0000 0.0000 'International Tables Vol C Tables 4.2.6.8 and 6.1.1.4'
O O 0.0492 0.0322 'International Tables Vol C Tables 4.2.6.8 and 6.1.1.4'
S S 0.3331 0.5567 'International Tables Vol C Tables 4.2.6.8 and 6.1.1.4'

loop_
_geom_angle_atom_site_label_1
_geom_angle_atom_site_label_2
_geom_angle_atom_site_label_3
_geom_angle
_geom_angle_site_symmetry_1
_geom_angle_site_symmetry_3
C28 S1 C31 92.0(3) . .
C27 S2 C24 92.2(3) . .
C19 S3 C16 92.8(3) . .
C20 S4 C23 93.1(4) . .
C10 C9 C8 117.0(6) . .
C10 C9 C11 126.8(6) . .
C8 C9 C11 116.0(5) . .
C9 C8 C7 122.4(5) . .
O1 C10 C9 118.7(6) . .
O1 C10 C5 118.3(5) . .
C9 C10 C5 123.0(6) . .
C6 C7 C8 117.1(6) . .
C6 C7 C16 121.3(6) . .
C8 C7 C16 121.6(5) . .
C7 C6 C5 123.9(6) . .
C6 C5 C10 116.5(5) . .
C6 C5 C1 120.0(7) . .
C10 C5 C1 123.5(7) . .
C12 C11 C14 111.2(12) . .
C12 C11 C13 104.4(9) . .
C14 C11 C13 101.7(11) . .
C12 C11 C9 112.2(7) . .
C14 C11 C9 115.1(7) . .
C13 C11 C9 111.3(7) . .
C4 C1 C3 108.4(12) . .
C4 C1 C2 110.2(10) . .
C3 C1 C2 102.2(11) . .
C4 C1 C5 112.2(7) . .
C3 C1 C5 111.0(8) . .
C2 C1 C5 112.2(7) . .
C10 O1 C15 111.7(6) . .
C18 C19 C20 126.4(7) . .
C18 C19 S3 110.8(6) . .
C20 C19 S3 122.8(6) . .
C22 C23 C23 129.7(9) . 2_666
C22 C23 S4 108.5(6) . .
C23 C23 S4 121.8(9) 2_666 .
C17 C16 C7 129.1(6) . .
C17 C16 S3 109.3(5) . .
C7 C16 S3 121.6(5) . .
C16 C17 C18 113.2(7) . .
C19 C18 C17 113.8(7) . .
C23 C22 C21 115.1(7) . .
C21 C20 C19 126.9(8) . .
C21 C20 S4 111.3(6) . .
C19 C20 S4 121.7(5) . .
C20 C21 C22 111.9(8) . .
C37 C32 C33 118.6(5) . .
C37 C32 C31 119.9(5) . .
C33 C32 C31 121.2(5) . .
C36 C35 O2 119.4(5) . .
C36 C35 C34 123.6(5) . .
O2 C35 C34 116.9(5) . .
C35 C36 C37 115.6(5) . .
C35 C36 C38 127.7(5) . .
C37 C36 C38 116.6(5) . .
C35 C34 C33 117.2(5) . .
C35 C34 C42 122.5(5) . .
C33 C34 C42 120.0(5) . .
C32 C37 C36 123.2(5) . .
C30 C31 C32 130.4(5) . .
C30 C31 S1 109.9(4) . .
C32 C31 S1 119.6(4) . .
C29 C28 C27 130.0(6) . .
C29 C28 S1 111.7(4) . .
C27 C28 S1 118.4(5) . .
C25 C24 C24 129.7(7) . 2_676
C25 C24 S2 109.1(4) . .
C24 C24 S2 121.2(6) 2_676 .
C32 C33 C34 121.3(5) . .
C44 C42 C34 108.8(5) . .
C44 C42 C43 108.6(6) . .
C34 C42 C43 111.1(5) . .
C44 C42 C45 108.5(5) . .
C34 C42 C45 113.5(6) . .
C43 C42 C45 106.1(6) . .
C26 C27 C28 128.8(6) . .
C26 C27 S2 110.5(4) . .
C28 C27 S2 120.4(5) . .
C31 C30 C29 114.5(5) . .
C27 C26 C25 113.5(6) . .
C24 C25 C26 114.8(6) . .
C41 C38 C40 111.3(6) . .
C41 C38 C36 110.8(6) . .
C40 C38 C36 115.1(5) . .
C41 C38 C39 107.7(6) . .
C40 C38 C39 102.1(7) . .
C36 C38 C39 109.2(5) . .
C28 C29 C30 112.0(5) . .
C35 O2 C46 111.9(5) . .

loop_
_geom_bond_atom_site_label_1
_geom_bond_atom_site_label_2
_geom_bond_distance
_geom_bond_site_symmetry_2
S1 C28 1.715(6) .
S1 C31 1.739(5) .
S2 C27 1.717(6) .
S2 C24 1.733(5) .
S3 C19 1.715(6) .
S3 C16 1.724(6) .
S4 C20 1.720(8) .
S4 C23 1.735(7) .
C9 C10 1.384(7) .
C9 C8 1.400(8) .
C9 C11 1.525(8) .
C8 C7 1.406(8) .
C10 O1 1.380(7) .
C10 C5 1.408(9) .
C7 C6 1.376(8) .
C7 C16 1.462(8) .
C6 C5 1.384(9) .
C5 C1 1.546(8) .
C11 C12 1.404(12) .
C11 C14 1.427(16) .
C11 C13 1.476(12) .
C1 C4 1.423(12) .
C1 C3 1.435(15) .
C1 C2 1.469(12) .
O1 C15 1.532(14) .
C19 C18 1.314(10) .
C19 C20 1.475(9) .
C23 C22 1.357(12) .
C23 C23 1.409(15) 2_666
C16 C17 1.350(9) .
C17 C18 1.428(10) .
C22 C21 1.430(11) .
C20 C21 1.347(9) .
C32 C37 1.380(8) .
C32 C33 1.380(7) .
C32 C31 1.467(7) .
C35 C36 1.383(7) .
C35 O2 1.400(6) .
C35 C34 1.398(8) .
C36 C37 1.405(7) .
C36 C38 1.550(8) .
C34 C33 1.403(7) .
C34 C42 1.538(7) .
C31 C30 1.336(8) .
C28 C29 1.345(8) .
C28 C27 1.478(7) .
C24 C25 1.335(8) .
C24 C24 1.431(9) 2_676
C42 C44 1.524(9) .
C42 C43 1.548(9) .
C42 C45 1.544(8) .
C27 C26 1.332(8) .
C30 C29 1.427(7) .
C26 C25 1.396(8) .
C38 C41 1.529(9) .
C38 C40 1.537(9) .
C38 C39 1.548(10) .
C46 O2 1.432(8) .
